data_1517559
loop_
_publ_author_name
'Shen, Junjian'
'Yuan, Dafei'
'Qiao, Yan'
'Shen, Xingxing'
'Zhang, Zhongbo'
'Zhong, Yuwu'
'Yi, Yuanping'
'Zhu, Xiaozhang'

_publ_section_title
;
 Diaceno[a,e]pentalenes from Homoannulations of o-Alkynylaryliodides
 Utilizing a Unique Pd(OAc)2/n-Bu4NOAc Catalytic Combination.
;
_journal_issue 18
_journal_name_full 'Organic letters'
_journal_page_first 4924
_journal_page_last 4927
_journal_paper_doi 10.1021/ol502440d
_journal_volume 16
_journal_year 2014
_chemical_formula_moiety 'C28 H16 F2'
_chemical_formula_sum 'C28 H16 F2'
_chemical_formula_weight 390.41
_chemical_name_systematic
; 
 ? 
;
_space_group_IT_number 61
_symmetry_cell_setting orthorhombic
_symmetry_space_group_name_Hall '-P 2ac 2ab'
_symmetry_space_group_name_H-M 'P b c a'
_atom_sites_solution_hydrogens geom
_atom_sites_solution_primary direct
_atom_sites_solution_secondary difmap
_audit_creation_method SHELXL-97
_cell_angle_alpha 90.00
_cell_angle_beta 90.00
_cell_angle_gamma 90.00
_cell_formula_units_Z 4
_cell_length_a 10.498(3)
_cell_length_b 7.559(4)
_cell_length_c 23.466(10)
_cell_measurement_reflns_used 5488
_cell_measurement_temperature 173(2)
_cell_measurement_theta_max 27.47
_cell_measurement_theta_min 1.74
_cell_volume 1862.1(14)
_computing_cell_refinement 'CrystalClear (Rigaku Inc., 2007)'
_computing_data_collection 'CrystalClear (Rigaku Inc., 2007)'
_computing_data_reduction 'CrystalClear (Rigaku Inc., 2007)'
_computing_molecular_graphics 'Olex2 ver 1.1'
_computing_publication_material 'SHELX97 (Sheldrick, 2008)'
_computing_structure_refinement 'Olex2 ver 1.1'
_computing_structure_solution 'SHELXS-97 (Sheldrick, 2008)'
_diffrn_ambient_temperature 173(2)
_diffrn_measured_fraction_theta_full 0.992
_diffrn_measured_fraction_theta_max 0.992
_diffrn_measurement_device_type 'Saturn724+ CCD'
_diffrn_measurement_method '\w scans at fixed \c = 45\%'
_diffrn_radiation_monochromator graphite
_diffrn_radiation_source 'sealed tube'
_diffrn_radiation_type MoK\a
_diffrn_radiation_wavelength 0.71073
_diffrn_reflns_av_R_equivalents 0.0602
_diffrn_reflns_av_sigmaI/netI 0.0368
_diffrn_reflns_limit_h_max 12
_diffrn_reflns_limit_h_min -13
_diffrn_reflns_limit_k_max 9
_diffrn_reflns_limit_k_min -9
_diffrn_reflns_limit_l_max 30
_diffrn_reflns_limit_l_min -29
_diffrn_reflns_number 11455
_diffrn_reflns_theta_full 27.48
_diffrn_reflns_theta_max 27.48
_diffrn_reflns_theta_min 3.43
_exptl_absorpt_coefficient_mu 0.093
_exptl_absorpt_correction_T_max 1.0000
_exptl_absorpt_correction_T_min 0.6170
_exptl_absorpt_correction_type multi-scan
_exptl_absorpt_process_details 'CrystalClear (Rigaku Inc., 2007)'
_exptl_crystal_colour red
_exptl_crystal_density_diffrn 1.393
_exptl_crystal_density_method 'not measured'
_exptl_crystal_description plate
_exptl_crystal_F_000 808
_exptl_crystal_size_max 0.45
_exptl_crystal_size_mid 0.29
_exptl_crystal_size_min 0.08
_refine_diff_density_max 0.225
_refine_diff_density_min -0.166
_refine_diff_density_rms 0.040
_refine_ls_extinction_method none
_refine_ls_goodness_of_fit_ref 1.367
_refine_ls_hydrogen_treatment constr
_refine_ls_matrix_type full
_refine_ls_number_parameters 136
_refine_ls_number_reflns 2118
_refine_ls_number_restraints 0
_refine_ls_restrained_S_all 1.367
_refine_ls_R_factor_all 0.0867
_refine_ls_R_factor_gt 0.0821
_refine_ls_shift/su_max 0.000
_refine_ls_shift/su_mean 0.000
_refine_ls_structure_factor_coef Fsqd
_refine_ls_weighting_details 'calc w=1/[\s^2^(Fo^2^)+(0.0177P)^2^+1.4531P] where P=(Fo^2^+2Fc^2^)/3'
_refine_ls_weighting_scheme calc
_refine_ls_wR_factor_gt 0.1397
_refine_ls_wR_factor_ref 0.1414
_reflns_number_gt 2032
_reflns_number_total 2118
_reflns_threshold_expression >2sigma(I)
_cod_data_source_file ol502440d_si_003.cif
_cod_data_source_block a
_cod_depositor_comments 'Adding full bibliography for 1517557--1517560.cif.'
_cod_original_sg_symbol_H-M Pbca
_cod_database_code 1517559

loop_
_symmetry_equiv_pos_as_xyz
'x, y, z'
'-x+1/2, -y, z+1/2'
'-x, y+1/2, -z+1/2'
'x+1/2, -y+1/2, -z'
'-x, -y, -z'
'x-1/2, y, -z-1/2'
'x, -y-1/2, z-1/2'
'-x-1/2, y-1/2, z'

loop_
_atom_site_label
_atom_site_type_symbol
_atom_site_fract_x
_atom_site_fract_y
_atom_site_fract_z
_atom_site_U_iso_or_equiv
_atom_site_adp_type
_atom_site_occupancy
_atom_site_symmetry_multiplicity
_atom_site_calc_flag
_atom_site_refinement_flags
F1 F 0.67183(18) 0.8604(3) 0.77282(6) 0.0602(5) Uani 1 1 d .
C1 C 0.5913(2) 0.7592(3) 0.49760(10) 0.0294(5) Uani 1 1 d .
C2 C 0.5465(2) 0.6691(3) 0.44858(10) 0.0293(5) Uani 1 1 d .
C3 C 0.5572(2) 0.7454(3) 0.39499(10) 0.0326(5) Uani 1 1 d .
H3 H 0.5268 0.6854 0.3621 0.039 Uiso 1 1 calc R
C4 C 0.6136(2) 0.9121(3) 0.39042(11) 0.0349(6) Uani 1 1 d .
H4 H 0.6228 0.9653 0.3540 0.042 Uiso 1 1 calc R
C5 C 0.6562(2) 1.0005(3) 0.43824(11) 0.0339(5) Uani 1 1 d .
H5 H 0.6935 1.1143 0.4342 0.041 Uiso 1 1 calc R
C6 C 0.6453(2) 0.9253(3) 0.49251(10) 0.0320(5) Uani 1 1 d .
H6 H 0.6745 0.9872 0.5252 0.038 Uiso 1 1 calc R
C7 C 0.5638(2) 0.6505(3) 0.54927(10) 0.0292(5) Uani 1 1 d .
C8 C 0.5064(2) 0.4998(3) 0.53095(9) 0.0284(5) Uani 1 1 d .
C9 C 0.5926(2) 0.7040(3) 0.60837(10) 0.0300(5) Uani 1 1 d .
C10 C 0.7077(2) 0.7855(3) 0.62193(10) 0.0326(5) Uani 1 1 d .
H10 H 0.7689 0.8054 0.5928 0.039 Uiso 1 1 calc R
C11 C 0.7344(3) 0.8379(3) 0.67722(10) 0.0378(6) Uani 1 1 d .
H11 H 0.8129 0.8936 0.6862 0.045 Uiso 1 1 calc R
C12 C 0.6452(3) 0.8077(3) 0.71856(10) 0.0388(6) Uani 1 1 d .
C13 C 0.5308(3) 0.7269(3) 0.70787(11) 0.0392(6) Uani 1 1 d .
H13 H 0.4712 0.7064 0.7376 0.047 Uiso 1 1 calc R
C14 C 0.5047(2) 0.6758(3) 0.65214(10) 0.0343(6) Uani 1 1 d .
H14 H 0.4255 0.6208 0.6437 0.041 Uiso 1 1 calc R

loop_
_atom_site_aniso_label
_atom_site_aniso_U_11
_atom_site_aniso_U_22
_atom_site_aniso_U_33
_atom_site_aniso_U_23
_atom_site_aniso_U_13
_atom_site_aniso_U_12
F1 0.0752(13) 0.0736(12) 0.0318(8) -0.0121(8) 0.0004(8) -0.0095(10)
C1 0.0250(10) 0.0287(11) 0.0344(12) 0.0014(10) 0.0019(9) 0.0031(9)
C2 0.0209(11) 0.0284(11) 0.0385(13) 0.0027(10) 0.0022(9) 0.0011(9)
C3 0.0309(12) 0.0325(12) 0.0343(13) 0.0021(10) -0.0018(10) 0.0000(10)
C4 0.0328(13) 0.0360(13) 0.0358(13) 0.0083(11) 0.0034(10) 0.0008(10)
C5 0.0283(12) 0.0289(12) 0.0446(14) 0.0070(11) 0.0024(10) -0.0016(10)
C6 0.0265(11) 0.0318(12) 0.0378(13) 0.0004(10) -0.0008(10) 0.0006(10)
C7 0.0245(11) 0.0308(11) 0.0322(12) 0.0018(10) 0.0012(9) 0.0014(9)
C8 0.0251(11) 0.0282(11) 0.0319(12) 0.0015(10) -0.0007(9) 0.0020(9)
C9 0.0321(12) 0.0249(11) 0.0331(12) 0.0012(9) 0.0015(10) 0.0041(9)
C10 0.0354(13) 0.0310(12) 0.0314(12) 0.0001(10) 0.0010(10) -0.0010(10)
C11 0.0425(15) 0.0352(13) 0.0357(13) -0.0018(11) -0.0037(11) -0.0041(11)
C12 0.0539(16) 0.0360(13) 0.0266(12) -0.0046(10) -0.0009(11) 0.0005(12)
C13 0.0429(15) 0.0377(13) 0.0371(14) 0.0016(11) 0.0097(11) 0.0038(12)
C14 0.0334(13) 0.0309(12) 0.0386(13) 0.0004(10) 0.0019(10) 0.0019(10)

loop_
_atom_type_symbol
_atom_type_description
_atom_type_scat_dispersion_real
_atom_type_scat_dispersion_imag
_atom_type_scat_source
C C 0.0033 0.0016 'International Tables Vol C Tables 4.2.6.8 and 6.1.1.4'
H H 0.0000 0.0000 'International Tables Vol C Tables 4.2.6.8 and 6.1.1.4'
F F 0.0171 0.0103 'International Tables Vol C Tables 4.2.6.8 and 6.1.1.4'

loop_
_geom_angle_atom_site_label_1
_geom_angle_atom_site_label_2
_geom_angle_atom_site_label_3
_geom_angle
_geom_angle_site_symmetry_1
_geom_angle_site_symmetry_3
C6 C1 C2 120.2(2) . .
C6 C1 C7 130.5(2) . .
C2 C1 C7 109.3(2) . .
C3 C2 C1 120.6(2) . .
C3 C2 C8 133.3(2) . 5_666
C1 C2 C8 106.1(2) . 5_666
C2 C3 C4 118.6(2) . .
C2 C3 H3 120.7 . .
C4 C3 H3 120.7 . .
C5 C4 C3 120.8(2) . .
C5 C4 H4 119.6 . .
C3 C4 H4 119.6 . .
C4 C5 C6 121.1(2) . .
C4 C5 H5 119.4 . .
C6 C5 H5 119.4 . .
C1 C6 C5 118.7(2) . .
C1 C6 H6 120.6 . .
C5 C6 H6 120.6 . .
C8 C7 C9 128.2(2) . .
C8 C7 C1 106.9(2) . .
C9 C7 C1 124.9(2) . .
C7 C8 C8 110.8(3) . 5_666
C7 C8 C2 142.3(2) . 5_666
C8 C8 C2 106.9(2) 5_666 5_666
C10 C9 C14 118.2(2) . .
C10 C9 C7 120.9(2) . .
C14 C9 C7 120.9(2) . .
C11 C10 C9 121.0(2) . .
C11 C10 H10 119.5 . .
C9 C10 H10 119.5 . .
C12 C11 C10 118.6(2) . .
C12 C11 H11 120.7 . .
C10 C11 H11 120.7 . .
F1 C12 C11 118.3(2) . .
F1 C12 C13 118.7(2) . .
C11 C12 C13 123.0(2) . .
C12 C13 C14 117.9(2) . .
C12 C13 H13 121.0 . .
C14 C13 H13 121.0 . .
C13 C14 C9 121.2(2) . .
C13 C14 H14 119.4 . .
C9 C14 H14 119.4 . .

loop_
_geom_bond_atom_site_label_1
_geom_bond_atom_site_label_2
_geom_bond_distance
_geom_bond_site_symmetry_2
F1 C12 1.363(3) .
C1 C6 1.382(3) .
C1 C2 1.417(3) .
C1 C7 1.493(3) .
C2 C3 1.388(3) .
C2 C8 1.473(3) 5_666
C3 C4 1.397(3) .
C3 H3 0.9500 .
C4 C5 1.380(3) .
C4 H4 0.9500 .
C5 C6 1.399(3) .
C5 H5 0.9500 .
C6 H6 0.9500 .
C7 C8 1.358(3) .
C7 C9 1.476(3) .
C8 C8 1.459(4) 5_666
C8 C2 1.473(3) 5_666
C9 C10 1.394(3) .
C9 C14 1.397(3) .
C10 C11 1.385(3) .
C10 H10 0.9500 .
C11 C12 1.367(4) .
C11 H11 0.9500 .
C12 C13 1.371(4) .
C13 C14 1.391(3) .
C13 H13 0.9500 .
C14 H14 0.9500 .

loop_
_geom_torsion_atom_site_label_1
_geom_torsion_atom_site_label_2
_geom_torsion_atom_site_label_3
_geom_torsion_atom_site_label_4
_geom_torsion
_geom_torsion_site_symmetry_1
_geom_torsion_site_symmetry_4
C6 C1 C2 C3 0.6(3) . .
C7 C1 C2 C3 178.0(2) . .
C6 C1 C2 C8 -179.0(2) . 5_666
C7 C1 C2 C8 -1.6(2) . 5_666
C1 C2 C3 C4 0.3(3) . .
C8 C2 C3 C4 179.8(2) 5_666 .
C2 C3 C4 C5 -0.9(4) . .
C3 C4 C5 C6 0.6(4) . .
C2 C1 C6 C5 -0.9(3) . .
C7 C1 C6 C5 -177.7(2) . .
C4 C5 C6 C1 0.3(3) . .
C6 C1 C7 C8 178.0(2) . .
C2 C1 C7 C8 0.9(3) . .
C6 C1 C7 C9 -0.7(4) . .
C2 C1 C7 C9 -177.8(2) . .
C9 C7 C8 C8 178.8(2) . 5_666
C1 C7 C8 C8 0.2(3) . 5_666
C9 C7 C8 C2 -3.0(5) . 5_666
C1 C7 C8 C2 178.4(3) . 5_666
C8 C7 C9 C10 139.2(2) . .
C1 C7 C9 C10 -42.4(3) . .
C8 C7 C9 C14 -41.4(4) . .
C1 C7 C9 C14 137.0(2) . .
C14 C9 C10 C11 -0.2(3) . .
C7 C9 C10 C11 179.2(2) . .
C9 C10 C11 C12 0.1(4) . .
C10 C11 C12 F1 -179.7(2) . .
C10 C11 C12 C13 0.4(4) . .
F1 C12 C13 C14 179.3(2) . .
C11 C12 C13 C14 -0.8(4) . .
C12 C13 C14 C9 0.7(4) . .
C10 C9 C14 C13 -0.2(4) . .
C7 C9 C14 C13 -179.6(2) . .
